data_4075372
loop_
_publ_author_name
'Ma, Liqing'
'Woloszynek, Robert A.'
'Chen, Weizhong'
'Ren, Tong'
'Protasiewicz, John D.'

_publ_section_title
;
 A New Twist on Pincer Ligands and Complexes
;
_journal_issue 14
_journal_name_full Organometallics
_journal_page_first 3301
_journal_paper_doi 10.1021/om060256z
_journal_volume 25
_journal_year 2006
_chemical_formula_sum 'C44 H35 Br P2 Pd'
_chemical_formula_weight 811.97
_chemical_name_systematic
; 
 ? 
;
_space_group_IT_number 15
_symmetry_cell_setting monoclinic
_symmetry_space_group_name_Hall '-C 2yc'
_symmetry_space_group_name_H-M 'C 1 2/c 1'
_atom_sites_solution_hydrogens geom
_atom_sites_solution_primary direct
_atom_sites_solution_secondary difmap
_audit_creation_method SHELXL-97
_cell_angle_alpha 90.00
_cell_angle_beta 104.3920(10)
_cell_angle_gamma 90.00
_cell_formula_units_Z 4
_cell_length_a 16.1720(7)
_cell_length_b 14.2258(7)
_cell_length_c 16.1442(8)
_cell_measurement_reflns_used 5081
_cell_measurement_temperature 300(2)
_cell_measurement_theta_max 27.94
_cell_measurement_theta_min 2.50
_cell_volume 3597.6(3)
_computing_cell_refinement 'Bruker SMART'
_computing_data_collection 'Bruker SMART'
_computing_data_reduction 'Bruker SHELXTL'
_computing_molecular_graphics 'Bruker SHELXTL'
_computing_publication_material 'Bruker SHELXTL'
_computing_structure_refinement 'SHELXL-97 (Sheldrick, 1997)'
_computing_structure_solution 'SHELXS-97 (Sheldrick, 1990)'
_diffrn_ambient_temperature 300(2)
_diffrn_measured_fraction_theta_full 1.000
_diffrn_measured_fraction_theta_max 1.000
_diffrn_measurement_device_type 'CCD area detector'
_diffrn_measurement_method 'phi and omega scans'
_diffrn_radiation_monochromator graphite
_diffrn_radiation_source 'fine-focus sealed tube'
_diffrn_radiation_type MoK\a
_diffrn_radiation_wavelength 0.71073
_diffrn_reflns_av_R_equivalents 0.0266
_diffrn_reflns_av_sigmaI/netI 0.0283
_diffrn_reflns_limit_h_max 15
_diffrn_reflns_limit_h_min -19
_diffrn_reflns_limit_k_max 16
_diffrn_reflns_limit_k_min -16
_diffrn_reflns_limit_l_max 19
_diffrn_reflns_limit_l_min -13
_diffrn_reflns_number 9361
_diffrn_reflns_theta_full 25.00
_diffrn_reflns_theta_max 25.00
_diffrn_reflns_theta_min 1.93
_exptl_absorpt_coefficient_mu 1.746
_exptl_absorpt_correction_T_max 1.00
_exptl_absorpt_correction_T_min 0.83
_exptl_absorpt_correction_type empirical
_exptl_absorpt_process_details
; 
  SADABS, Absorption corrections using Bruker CCD based on the method of 
  Bob Blessing.  Acta Cryst. 1995, A51, 33 
;
_exptl_crystal_colour Colorless
_exptl_crystal_density_diffrn 1.499
_exptl_crystal_density_method 'not measured'
_exptl_crystal_description Block
_exptl_crystal_F_000 1640
_exptl_crystal_size_max 0.45
_exptl_crystal_size_mid 0.30
_exptl_crystal_size_min 0.29
_refine_diff_density_max 0.384
_refine_diff_density_min -1.277
_refine_diff_density_rms 0.068
_refine_ls_extinction_method none
_refine_ls_goodness_of_fit_ref 1.032
_refine_ls_hydrogen_treatment mixed
_refine_ls_matrix_type full
_refine_ls_number_parameters 219
_refine_ls_number_reflns 3160
_refine_ls_number_restraints 0
_refine_ls_restrained_S_all 1.032
_refine_ls_R_factor_all 0.0379
_refine_ls_R_factor_gt 0.0301
_refine_ls_shift/su_max 0.001
_refine_ls_shift/su_mean 0.000
_refine_ls_structure_factor_coef Fsqd
_refine_ls_weighting_details 'calc w=1/[\s^2^(Fo^2^)+(0.0551P)^2^+0.0000P] where P=(Fo^2^+2Fc^2^)/3'
_refine_ls_weighting_scheme calc
_refine_ls_wR_factor_gt 0.0830
_refine_ls_wR_factor_ref 0.0859
_reflns_number_gt 2605
_reflns_number_total 3160
_reflns_threshold_expression >2sigma(I)
_cod_data_source_file om060256zsi20060321_102632.cif
_cod_data_source_block um5041
_cod_depositor_comments
;
The following automatic conversions were performed:

'_symmetry_cell_setting' value 'Monoclinic' changed to 'monoclinic'
according to /home/saulius/struct/CIF-dictionaries/cif_core.dic
dictionary named 'cif_core.dic' version 2.4.1 from 2010-06-29.

Automatic conversion script
Id: cif_fix_values 1715 2011-07-08 13:25:40Z adriana 
;
_cod_original_sg_symbol_H-M C2/c
_cod_database_code 4075372

loop_
_symmetry_equiv_pos_as_xyz
'x, y, z'
'-x, y, -z+1/2'
'x+1/2, y+1/2, z'
'-x+1/2, y+1/2, -z+1/2'
'-x, -y, -z'
'x, -y, z-1/2'
'-x+1/2, -y+1/2, -z'
'x+1/2, -y+1/2, z-1/2'

loop_
_atom_site_label
_atom_site_type_symbol
_atom_site_fract_x
_atom_site_fract_y
_atom_site_fract_z
_atom_site_U_iso_or_equiv
_atom_site_adp_type
_atom_site_occupancy
_atom_site_symmetry_multiplicity
_atom_site_calc_flag
_atom_site_refinement_flags
P1 P 0.42695(5) 0.31758(5) 0.85521(5) 0.03651(19) Uani 1 1 d .
Br Br 0.5000 0.12681(3) 0.7500 0.06386(18) Uani 1 2 d S
Pd Pd 0.5000 0.302716(19) 0.7500 0.03320(12) Uani 1 2 d S
C1 C 0.5000 0.4480(3) 0.7500 0.0351(9) Uani 1 2 d S
C2 C 0.5554(2) 0.4968(2) 0.8154(2) 0.0452(7) Uani 1 1 d .
C3 C 0.5560(2) 0.5946(2) 0.8138(2) 0.0617(9) Uani 1 1 d .
H3A H 0.5946 0.6275 0.8562 0.074 Uiso 1 1 calc R
C4 C 0.5000 0.6430(3) 0.7500 0.0739(16) Uani 1 2 d S
H4A H 0.5000 0.7084 0.7500 0.089 Uiso 1 2 calc SR
C5 C 0.61006(19) 0.4475(2) 0.8914(2) 0.0450(7) Uani 1 1 d .
C6 C 0.6985(2) 0.4465(3) 0.9079(2) 0.0598(9) Uani 1 1 d .
H6A H 0.7254 0.4767 0.8707 0.072 Uiso 1 1 calc R
C7 C 0.7467(2) 0.4009(3) 0.9796(3) 0.0692(11) Uani 1 1 d .
H7A H 0.8059 0.3994 0.9894 0.083 Uiso 1 1 calc R
C8 C 0.7082(2) 0.3581(3) 1.0360(3) 0.0648(10) Uani 1 1 d .
H8A H 0.7409 0.3275 1.0839 0.078 Uiso 1 1 calc R
C9 C 0.6202(2) 0.3605(2) 1.0213(2) 0.0523(8) Uani 1 1 d .
H9A H 0.5939 0.3318 1.0598 0.063 Uiso 1 1 calc R
C10 C 0.57089(18) 0.4053(2) 0.94980(19) 0.0418(7) Uani 1 1 d .
C11 C 0.47515(18) 0.4088(2) 0.9328(2) 0.0435(7) Uani 1 1 d .
H11A H 0.4548 0.4702 0.9106 0.052 Uiso 1 1 calc R
H11B H 0.4583 0.3990 0.9858 0.052 Uiso 1 1 calc R
C12 C 0.31629(18) 0.3517(2) 0.81234(19) 0.0434(7) Uani 1 1 d .
C13 C 0.2619(2) 0.2879(3) 0.7619(3) 0.0674(11) Uani 1 1 d .
H13A H 0.2818 0.2288 0.7516 0.081 Uiso 1 1 calc R
C14 C 0.1775(3) 0.3123(4) 0.7263(3) 0.0844(14) Uani 1 1 d .
H14A H 0.1406 0.2690 0.6929 0.101 Uiso 1 1 calc R
C15 C 0.1480(2) 0.3994(4) 0.7402(2) 0.0789(13) Uani 1 1 d .
H15A H 0.0913 0.4152 0.7161 0.095 Uiso 1 1 calc R
C16 C 0.2011(2) 0.4630(3) 0.7887(3) 0.0699(11) Uani 1 1 d .
H16A H 0.1811 0.5226 0.7973 0.084 Uiso 1 1 calc R
C17 C 0.2849(2) 0.4393(2) 0.8254(2) 0.0559(9) Uani 1 1 d .
H17A H 0.3208 0.4828 0.8595 0.067 Uiso 1 1 calc R
C18 C 0.4226(2) 0.2219(2) 0.9287(2) 0.0421(7) Uani 1 1 d .
C19 C 0.3524(2) 0.2056(2) 0.9610(3) 0.0614(10) Uani 1 1 d .
H19A H 0.3015 0.2372 0.9379 0.074 Uiso 1 1 calc R
C20 C 0.3570(3) 0.1428(3) 1.0273(3) 0.0769(12) Uani 1 1 d .
H20A H 0.3097 0.1330 1.0493 0.092 Uiso 1 1 calc R
C21 C 0.4317(3) 0.0948(3) 1.0607(2) 0.0672(10) Uani 1 1 d .
H21A H 0.4349 0.0524 1.1053 0.081 Uiso 1 1 calc R
C22 C 0.5007(2) 0.1090(2) 1.0289(2) 0.0554(8) Uani 1 1 d .
H22A H 0.5511 0.0767 1.0522 0.067 Uiso 1 1 calc R
C23 C 0.4969(2) 0.1709(2) 0.9623(2) 0.0463(7) Uani 1 1 d .
H23A H 0.5441 0.1786 0.9398 0.056 Uiso 1 1 calc R

loop_
_atom_site_aniso_label
_atom_site_aniso_U_11
_atom_site_aniso_U_22
_atom_site_aniso_U_33
_atom_site_aniso_U_23
_atom_site_aniso_U_13
_atom_site_aniso_U_12
P1 0.0374(4) 0.0390(4) 0.0371(4) -0.0030(3) 0.0167(3) -0.0006(3)
Br 0.1003(4) 0.0385(3) 0.0625(4) 0.000 0.0385(3) 0.000
Pd 0.03635(19) 0.03215(18) 0.03477(19) 0.000 0.01579(13) 0.000
C1 0.037(2) 0.038(2) 0.035(2) 0.000 0.0184(17) 0.000
C2 0.0521(18) 0.0398(16) 0.0499(19) -0.0029(14) 0.0243(15) -0.0058(13)
C3 0.082(3) 0.0406(18) 0.065(2) -0.0081(17) 0.023(2) -0.0127(17)
C4 0.104(4) 0.033(3) 0.090(5) 0.000 0.034(4) 0.000
C5 0.0472(17) 0.0431(16) 0.0470(18) -0.0145(14) 0.0162(15) -0.0071(13)
C6 0.050(2) 0.069(2) 0.065(2) -0.0159(19) 0.0228(18) -0.0137(17)
C7 0.044(2) 0.085(3) 0.075(3) -0.019(2) 0.008(2) -0.0005(19)
C8 0.062(2) 0.066(2) 0.058(2) -0.0094(18) -0.0001(19) 0.0064(18)
C9 0.056(2) 0.052(2) 0.047(2) -0.0087(15) 0.0095(16) -0.0048(15)
C10 0.0436(17) 0.0408(16) 0.0430(18) -0.0113(13) 0.0147(14) -0.0043(13)
C11 0.0472(17) 0.0440(17) 0.0432(18) -0.0088(14) 0.0189(14) -0.0006(14)
C12 0.0378(16) 0.0570(19) 0.0391(17) 0.0009(14) 0.0166(13) 0.0004(14)
C13 0.053(2) 0.085(3) 0.062(2) -0.023(2) 0.0116(19) 0.0015(18)
C14 0.056(2) 0.128(4) 0.064(3) -0.031(3) 0.005(2) -0.016(2)
C15 0.048(2) 0.138(4) 0.051(2) -0.002(3) 0.0134(19) 0.021(2)
C16 0.054(2) 0.089(3) 0.069(3) 0.009(2) 0.021(2) 0.025(2)
C17 0.0466(19) 0.060(2) 0.063(2) 0.0016(17) 0.0176(17) 0.0088(15)
C18 0.0505(18) 0.0432(17) 0.0380(17) -0.0014(13) 0.0208(14) -0.0011(13)
C19 0.057(2) 0.064(2) 0.075(3) 0.0178(18) 0.037(2) 0.0122(16)
C20 0.075(3) 0.081(3) 0.093(3) 0.031(2) 0.055(2) 0.007(2)
C21 0.086(3) 0.060(2) 0.064(2) 0.0192(19) 0.034(2) 0.004(2)
C22 0.063(2) 0.052(2) 0.052(2) 0.0032(16) 0.0158(17) 0.0042(16)
C23 0.0450(18) 0.0494(18) 0.0476(19) -0.0019(15) 0.0176(15) -0.0032(14)

loop_
_atom_type_symbol
_atom_type_description
_atom_type_scat_dispersion_real
_atom_type_scat_dispersion_imag
_atom_type_scat_source
C C 0.0033 0.0016 'International Tables Vol C Tables 4.2.6.8 and 6.1.1.4'
H H 0.0000 0.0000 'International Tables Vol C Tables 4.2.6.8 and 6.1.1.4'
P P 0.1023 0.0942 'International Tables Vol C Tables 4.2.6.8 and 6.1.1.4'
Br Br -0.2901 2.4595 'International Tables Vol C Tables 4.2.6.8 and 6.1.1.4'
Pd Pd -0.9988 1.0072 'International Tables Vol C Tables 4.2.6.8 and 6.1.1.4'

loop_
_geom_angle_atom_site_label_1
_geom_angle_atom_site_label_2
_geom_angle_atom_site_label_3
_geom_angle
_geom_angle_site_symmetry_1
_geom_angle_site_symmetry_3
C12 P1 C18 104.73(14) . .
C12 P1 C11 106.39(14) . .
C18 P1 C11 99.36(14) . .
C12 P1 Pd 112.35(10) . .
C18 P1 Pd 121.41(10) . .
C11 P1 Pd 111.02(10) . .
C1 Pd P1 84.74(2) . .
C1 Pd P1 84.74(2) . 2_656
P1 Pd P1 169.48(4) . 2_656
C1 Pd Br 180.000(1) . .
P1 Pd Br 95.26(2) . .
P1 Pd Br 95.26(2) 2_656 .
C2 C1 C2 120.1(4) . 2_656
C2 C1 Pd 119.96(19) . .
C2 C1 Pd 119.96(19) 2_656 .
C1 C2 C3 119.4(3) . .
C1 C2 C5 121.8(3) . .
C3 C2 C5 118.6(3) . .
C4 C3 C2 120.6(4) . .
C3 C4 C3 119.9(5) 2_656 .
C6 C5 C10 119.0(3) . .
C6 C5 C2 122.2(3) . .
C10 C5 C2 118.7(3) . .
C7 C6 C5 120.3(3) . .
C8 C7 C6 120.6(3) . .
C7 C8 C9 119.6(4) . .
C8 C9 C10 120.6(3) . .
C9 C10 C5 119.8(3) . .
C9 C10 C11 121.3(3) . .
C5 C10 C11 118.8(3) . .
C10 C11 P1 110.1(2) . .
C13 C12 C17 118.6(3) . .
C13 C12 P1 118.2(3) . .
C17 C12 P1 123.2(3) . .
C12 C13 C14 119.9(4) . .
C15 C14 C13 120.4(4) . .
C16 C15 C14 120.3(4) . .
C15 C16 C17 119.9(4) . .
C16 C17 C12 120.9(4) . .
C19 C18 C23 118.4(3) . .
C19 C18 P1 122.7(2) . .
C23 C18 P1 118.4(2) . .
C20 C19 C18 120.6(3) . .
C21 C20 C19 119.9(3) . .
C22 C21 C20 120.2(3) . .
C21 C22 C23 120.6(3) . .
C22 C23 C18 120.3(3) . .

loop_
_geom_bond_atom_site_label_1
_geom_bond_atom_site_label_2
_geom_bond_distance
_geom_bond_site_symmetry_2
P1 C12 1.817(3) .
P1 C18 1.818(3) .
P1 C11 1.837(3) .
P1 Pd 2.3071(7) .
Br Pd 2.5024(5) .
Pd C1 2.067(4) .
Pd P1 2.3071(7) 2_656
C1 C2 1.389(4) .
C1 C2 1.389(4) 2_656
C2 C3 1.393(4) .
C2 C5 1.496(4) .
C3 C4 1.375(4) .
C4 C3 1.375(4) 2_656
C5 C6 1.388(4) .
C5 C10 1.396(4) .
C6 C7 1.386(5) .
C7 C8 1.368(5) .
C8 C9 1.384(5) .
C9 C10 1.385(4) .
C10 C11 1.505(4) .
C12 C13 1.380(5) .
C12 C17 1.381(4) .
C13 C14 1.387(6) .
C14 C15 1.366(6) .
C15 C16 1.354(6) .
C16 C17 1.380(5) .
C18 C19 1.383(4) .
C18 C23 1.392(4) .
C19 C20 1.382(5) .
C20 C21 1.377(5) .
C21 C22 1.354(5) .
C22 C23 1.379(4) .

loop_
_geom_torsion_atom_site_label_1
_geom_torsion_atom_site_label_2
_geom_torsion_atom_site_label_3
_geom_torsion_atom_site_label_4
_geom_torsion
_geom_torsion_site_symmetry_1
_geom_torsion_site_symmetry_4
C12 P1 Pd C1 75.42(11) . .
C18 P1 Pd C1 -159.61(12) . .
C11 P1 Pd C1 -43.58(11) . .
C12 P1 Pd P1 75.42(11) . 2_656
C18 P1 Pd P1 -159.61(12) . 2_656
C11 P1 Pd P1 -43.58(11) . 2_656
C12 P1 Pd Br -104.58(11) . .
C18 P1 Pd Br 20.39(12) . .
C11 P1 Pd Br 136.42(11) . .
P1 Pd C1 C2 76.07(14) . .
P1 Pd C1 C2 -103.93(14) 2_656 .
Br Pd C1 C2 -58(100) . .
P1 Pd C1 C2 -103.93(14) . 2_656
P1 Pd C1 C2 76.07(14) 2_656 2_656
Br Pd C1 C2 122(100) . 2_656
C2 C1 C2 C3 -1.2(2) 2_656 .
Pd C1 C2 C3 178.8(2) . .
C2 C1 C2 C5 173.9(3) 2_656 .
Pd C1 C2 C5 -6.1(3) . .
C1 C2 C3 C4 2.5(5) . .
C5 C2 C3 C4 -172.8(3) . .
C2 C3 C4 C3 -1.3(2) . 2_656
C1 C2 C5 C6 114.7(3) . .
C3 C2 C5 C6 -70.1(4) . .
C1 C2 C5 C10 -68.7(4) . .
C3 C2 C5 C10 106.5(3) . .
C10 C5 C6 C7 2.7(5) . .
C2 C5 C6 C7 179.3(3) . .
C5 C6 C7 C8 -1.5(5) . .
C6 C7 C8 C9 -0.1(5) . .
C7 C8 C9 C10 0.4(5) . .
C8 C9 C10 C5 0.8(5) . .
C8 C9 C10 C11 -179.9(3) . .
C6 C5 C10 C9 -2.3(4) . .
C2 C5 C10 C9 -179.0(3) . .
C6 C5 C10 C11 178.4(3) . .
C2 C5 C10 C11 1.7(4) . .
C9 C10 C11 P1 -98.8(3) . .
C5 C10 C11 P1 80.5(3) . .
C12 P1 C11 C10 -161.2(2) . .
C18 P1 C11 C10 90.3(2) . .
Pd P1 C11 C10 -38.7(2) . .
C18 P1 C12 C13 -65.8(3) . .
C11 P1 C12 C13 -170.5(3) . .
Pd P1 C12 C13 67.9(3) . .
C18 P1 C12 C17 116.5(3) . .
C11 P1 C12 C17 11.9(3) . .
Pd P1 C12 C17 -109.8(3) . .
C17 C12 C13 C14 -0.7(6) . .
P1 C12 C13 C14 -178.5(3) . .
C12 C13 C14 C15 0.8(7) . .
C13 C14 C15 C16 0.0(7) . .
C14 C15 C16 C17 -1.0(6) . .
C15 C16 C17 C12 1.1(6) . .
C13 C12 C17 C16 -0.2(5) . .
P1 C12 C17 C16 177.4(3) . .
C12 P1 C18 C19 -18.3(3) . .
C11 P1 C18 C19 91.5(3) . .
Pd P1 C18 C19 -146.7(3) . .
C12 P1 C18 C23 170.4(2) . .
C11 P1 C18 C23 -79.8(3) . .
Pd P1 C18 C23 42.0(3) . .
C23 C18 C19 C20 2.4(6) . .
P1 C18 C19 C20 -168.9(3) . .
C18 C19 C20 C21 -1.0(7) . .
C19 C20 C21 C22 0.1(7) . .
C20 C21 C22 C23 -0.6(6) . .
C21 C22 C23 C18 2.0(5) . .
C19 C18 C23 C22 -2.9(5) . .
P1 C18 C23 C22 168.8(3) . .
